data_7152827
loop_
_publ_author_name
'Li, Xin'
'Wang, Feng'
'Dong, Nan'
'Cheng, Jin-Pei'

_publ_section_title
;
 Phosphine-containing Lewis base catalyzed cyclization of benzofuranone
 type electron-deficient alkenes with allenoates: a facile synthesis of
 spirocyclic benzofuranones.
;
_journal_issue 9
_journal_name_full 'Organic &amp; biomolecular chemistry'
_journal_page_first 1451
_journal_page_last 1455
_journal_paper_doi 10.1039/c3ob27288e
_journal_volume 11
_journal_year 2013
_chemical_formula_moiety 'C21 H17 F O4'
_chemical_formula_sum 'C21 H17 F O4'
_chemical_formula_weight 352.35
_chemical_name_systematic
;
?
;
_space_group_IT_number 14
_symmetry_cell_setting monoclinic
_symmetry_space_group_name_Hall '-P 2yn'
_symmetry_space_group_name_H-M 'P 1 21/n 1'
_atom_sites_solution_hydrogens geom
_atom_sites_solution_primary direct
_atom_sites_solution_secondary difmap
_audit_creation_method SHELXL-97
_cell_angle_alpha 90.00
_cell_angle_beta 102.394(6)
_cell_angle_gamma 90.00
_cell_formula_units_Z 4
_cell_length_a 11.757(4)
_cell_length_b 5.943(2)
_cell_length_c 25.700(8)
_cell_measurement_reflns_used 1924
_cell_measurement_temperature 293(2)
_cell_measurement_theta_max 72.00
_cell_measurement_theta_min 27.70
_cell_volume 1753.9(10)
_computing_cell_refinement 'CrystalClear-SM Expert 2.0 r5'
_computing_data_collection 'CrystalClear-SM Expert 2.0 r5 (Rigaku, 2010)'
_computing_data_reduction 'CrystalClear-SM Expert 2.0 r5'
_computing_molecular_graphics 'CrystalStructure 4.0'
_computing_publication_material 'CrystalStructure 4.0 (Rigaku, 2009)'
_computing_structure_refinement 'SHELXL-97 (Sheldrick, 2008)'
_computing_structure_solution 'SHELXS-97 (Sheldrick, 2008)'
_diffrn_ambient_temperature 293(2)
_diffrn_detector_area_resol_mean 11.11
_diffrn_measured_fraction_theta_full 0.988
_diffrn_measured_fraction_theta_max 0.988
_diffrn_measurement_device_type 'Rigaku Saturn944 CCD'
_diffrn_measurement_method \w
_diffrn_radiation_monochromator multilayer
_diffrn_radiation_source 'fine-focus sealed tube'
_diffrn_radiation_type CuK\a
_diffrn_radiation_wavelength 1.54187
_diffrn_reflns_av_R_equivalents 0.0697
_diffrn_reflns_av_sigmaI/netI 0.0376
_diffrn_reflns_limit_h_max 14
_diffrn_reflns_limit_h_min -14
_diffrn_reflns_limit_k_max 7
_diffrn_reflns_limit_k_min -6
_diffrn_reflns_limit_l_max 31
_diffrn_reflns_limit_l_min -31
_diffrn_reflns_number 23189
_diffrn_reflns_theta_full 69.95
_diffrn_reflns_theta_max 69.95
_diffrn_reflns_theta_min 3.52
_exptl_absorpt_coefficient_mu 0.824
_exptl_absorpt_correction_T_max 0.8795
_exptl_absorpt_correction_T_min 0.8395
_exptl_absorpt_correction_type multi-scan
_exptl_absorpt_process_details Crystalclear
_exptl_crystal_colour colorless
_exptl_crystal_density_diffrn 1.334
_exptl_crystal_density_method 'not measured'
_exptl_crystal_description prism
_exptl_crystal_F_000 736
_exptl_crystal_size_max 0.22
_exptl_crystal_size_mid 0.18
_exptl_crystal_size_min 0.16
_refine_diff_density_max 0.395
_refine_diff_density_min -0.425
_refine_diff_density_rms 0.118
_refine_ls_extinction_coef 0.118(6)
_refine_ls_extinction_expression Fc^*^=kFc[1+0.001xFc^2^\l^3^/sin(2\q)]^-1/4^
_refine_ls_extinction_method SHELXL
_refine_ls_goodness_of_fit_ref 1.164
_refine_ls_hydrogen_treatment constr
_refine_ls_matrix_type full
_refine_ls_number_parameters 237
_refine_ls_number_reflns 3285
_refine_ls_number_restraints 0
_refine_ls_restrained_S_all 1.164
_refine_ls_R_factor_all 0.0852
_refine_ls_R_factor_gt 0.0816
_refine_ls_shift/su_max 0.000
_refine_ls_shift/su_mean 0.000
_refine_ls_structure_factor_coef Fsqd
_refine_ls_weighting_details 'calc w=1/[\s^2^(Fo^2^)+(0.1240P)^2^+0.0698P] where P=(Fo^2^+2Fc^2^)/3'
_refine_ls_weighting_scheme calc
_refine_ls_wR_factor_gt 0.1780
_refine_ls_wR_factor_ref 0.1858
_reflns_number_gt 2805
_reflns_number_total 3285
_reflns_threshold_expression >2sigma(I)
_cod_data_source_file c3ob27288e.txt
_cod_data_source_block shelxl
_cod_database_code 7152827

loop_
_symmetry_equiv_pos_as_xyz
'x, y, z'
'-x+1/2, y+1/2, -z+1/2'
'-x, -y, -z'
'x-1/2, -y-1/2, z-1/2'

loop_
_atom_site_label
_atom_site_type_symbol
_atom_site_fract_x
_atom_site_fract_y
_atom_site_fract_z
_atom_site_U_iso_or_equiv
_atom_site_adp_type
_atom_site_occupancy
_atom_site_symmetry_multiplicity
_atom_site_calc_flag
_atom_site_refinement_flags
F1 F 0.97275(10) 0.12603(18) 0.19564(4) 0.0684(4) Uani 1 1 d .
O1 O 0.90368(13) 0.3240(3) 0.01592(5) 0.0771(5) Uani 1 1 d .
O2 O 1.07834(12) 0.2530(2) 0.06646(5) 0.0681(4) Uani 1 1 d .
O3 O 0.60997(13) 0.3781(4) 0.11374(8) 0.1011(7) Uani 1 1 d .
O4 O 0.56762(12) 0.6930(3) 0.06725(7) 0.0883(6) Uani 1 1 d .
C1 C 0.97442(16) 0.3647(3) 0.05549(7) 0.0579(5) Uani 1 1 d .
C2 C 0.96668(13) 0.5284(3) 0.10031(6) 0.0489(4) Uani 1 1 d .
C3 C 1.08576(13) 0.5042(3) 0.13511(6) 0.0510(4) Uani 1 1 d .
C4 C 1.14475(16) 0.3403(3) 0.11379(7) 0.0603(5) Uani 1 1 d .
C5 C 1.25623(19) 0.2750(4) 0.13633(10) 0.0790(6) Uani 1 1 d .
H5 H 1.2937 0.1627 0.1212 0.095 Uiso 1 1 calc R
C6 C 1.31031(18) 0.3825(4) 0.18236(10) 0.0823(7) Uani 1 1 d .
H6 H 1.3859 0.3422 0.1989 0.099 Uiso 1 1 calc R
C7 C 1.25452(16) 0.5485(4) 0.20430(9) 0.0740(6) Uani 1 1 d .
H7 H 1.2929 0.6192 0.2354 0.089 Uiso 1 1 calc R
C8 C 1.14197(15) 0.6124(3) 0.18084(7) 0.0610(5) Uani 1 1 d .
H8 H 1.1050 0.7264 0.1957 0.073 Uiso 1 1 calc R
C9 C 0.93210(15) 0.7658(3) 0.07864(7) 0.0560(5) Uani 1 1 d .
H9A H 0.9660 0.8802 0.1042 0.067 Uiso 1 1 calc R
H9B H 0.9570 0.7920 0.0455 0.067 Uiso 1 1 calc R
C10 C 0.80259(16) 0.7662(3) 0.06994(7) 0.0606(5) Uani 1 1 d .
H10 H 0.7550 0.8744 0.0501 0.073 Uiso 1 1 calc R
C11 C 0.76319(14) 0.5941(3) 0.09384(6) 0.0556(5) Uani 1 1 d .
C12 C 0.85949(12) 0.4478(3) 0.12416(5) 0.0473(4) Uani 1 1 d .
H12 H 0.8423 0.2898 0.1148 0.057 Uiso 1 1 calc R
C13 C 0.87844(11) 0.4766(3) 0.18393(6) 0.0445(4) Uani 1 1 d .
C14 C 0.93409(13) 0.3108(3) 0.21766(6) 0.0500(4) Uani 1 1 d .
C15 C 0.95316(15) 0.3232(3) 0.27237(7) 0.0594(5) Uani 1 1 d .
H15 H 0.9904 0.2069 0.2936 0.071 Uiso 1 1 calc R
C16 C 0.91573(14) 0.5117(4) 0.29481(6) 0.0602(5) Uani 1 1 d .
H16 H 0.9276 0.5237 0.3317 0.072 Uiso 1 1 calc R
C17 C 0.86101(14) 0.6819(3) 0.26301(7) 0.0588(5) Uani 1 1 d .
H17 H 0.8362 0.8096 0.2783 0.071 Uiso 1 1 calc R
C18 C 0.84251(13) 0.6639(3) 0.20789(6) 0.0517(4) Uani 1 1 d .
H18 H 0.8052 0.7803 0.1867 0.062 Uiso 1 1 calc R
C19 C 0.64045(15) 0.5392(4) 0.09326(7) 0.0679(6) Uani 1 1 d .
C20 C 0.44425(19) 0.6526(6) 0.06348(13) 0.1058(10) Uani 1 1 d .
H20A H 0.4277 0.6402 0.0988 0.127 Uiso 1 1 calc R
H20B H 0.4206 0.5140 0.0443 0.127 Uiso 1 1 calc R
C21 C 0.3821(3) 0.8433(8) 0.03512(18) 0.1317(13) Uani 1 1 d .
H21A H 0.4095 0.9801 0.0535 0.158 Uiso 1 1 calc R
H21B H 0.3002 0.8270 0.0336 0.158 Uiso 1 1 calc R
H21C H 0.3956 0.8485 -0.0004 0.158 Uiso 1 1 calc R

loop_
_atom_site_aniso_label
_atom_site_aniso_U_11
_atom_site_aniso_U_22
_atom_site_aniso_U_33
_atom_site_aniso_U_23
_atom_site_aniso_U_13
_atom_site_aniso_U_12
F1 0.0890(8) 0.0538(7) 0.0649(6) 0.0010(4) 0.0218(5) 0.0165(5)
O1 0.0846(9) 0.0902(11) 0.0598(8) -0.0222(7) 0.0230(7) -0.0221(7)
O2 0.0801(9) 0.0613(8) 0.0709(8) -0.0140(6) 0.0337(6) 0.0016(6)
O3 0.0620(8) 0.1315(16) 0.1050(12) 0.0552(11) 0.0075(8) -0.0185(9)
O4 0.0516(7) 0.1116(13) 0.0980(11) 0.0307(9) 0.0076(7) 0.0075(7)
C1 0.0708(10) 0.0575(11) 0.0517(9) -0.0063(7) 0.0272(8) -0.0146(8)
C2 0.0527(8) 0.0509(10) 0.0468(8) -0.0029(6) 0.0186(6) -0.0056(6)
C3 0.0498(8) 0.0510(10) 0.0569(9) -0.0013(7) 0.0220(7) -0.0041(6)
C4 0.0655(10) 0.0560(11) 0.0664(10) -0.0039(8) 0.0298(8) -0.0008(7)
C5 0.0687(11) 0.0763(15) 0.0997(16) -0.0019(11) 0.0356(11) 0.0162(10)
C6 0.0545(10) 0.0918(17) 0.1005(16) 0.0075(13) 0.0162(10) 0.0097(10)
C7 0.0534(9) 0.0895(15) 0.0770(12) -0.0012(10) 0.0094(8) -0.0036(9)
C8 0.0518(9) 0.0655(12) 0.0672(10) -0.0099(8) 0.0161(7) -0.0031(7)
C9 0.0646(10) 0.0514(10) 0.0553(9) 0.0026(7) 0.0205(7) -0.0069(7)
C10 0.0639(10) 0.0639(11) 0.0530(9) 0.0107(7) 0.0103(7) 0.0031(8)
C11 0.0515(8) 0.0687(11) 0.0463(8) 0.0066(7) 0.0097(6) -0.0004(7)
C12 0.0494(7) 0.0505(9) 0.0435(7) -0.0001(6) 0.0136(6) -0.0048(6)
C13 0.0405(7) 0.0500(9) 0.0450(7) 0.0003(6) 0.0139(5) -0.0025(5)
C14 0.0500(8) 0.0518(9) 0.0509(8) 0.0001(6) 0.0169(6) 0.0020(6)
C15 0.0570(9) 0.0705(12) 0.0500(9) 0.0087(7) 0.0103(7) 0.0043(8)
C16 0.0549(9) 0.0826(13) 0.0448(8) -0.0057(8) 0.0142(7) -0.0062(8)
C17 0.0523(8) 0.0683(11) 0.0598(10) -0.0141(8) 0.0210(7) -0.0003(7)
C18 0.0465(8) 0.0553(10) 0.0556(9) 0.0000(7) 0.0159(6) 0.0032(6)
C19 0.0544(9) 0.0922(15) 0.0551(9) 0.0149(9) 0.0077(7) -0.0029(9)
C20 0.0512(11) 0.152(3) 0.1095(19) 0.0290(18) 0.0072(11) -0.0005(13)
C21 0.0656(14) 0.157(3) 0.163(3) 0.013(3) 0.0026(17) 0.0194(17)

loop_
_atom_type_symbol
_atom_type_description
_atom_type_scat_dispersion_real
_atom_type_scat_dispersion_imag
_atom_type_scat_source
C C 0.0181 0.0091 'International Tables Vol C Tables 4.2.6.8 and 6.1.1.4'
H H 0.0000 0.0000 'International Tables Vol C Tables 4.2.6.8 and 6.1.1.4'
O O 0.0492 0.0322 'International Tables Vol C Tables 4.2.6.8 and 6.1.1.4'
F F 0.0727 0.0534 'International Tables Vol C Tables 4.2.6.8 and 6.1.1.4'

loop_
_geom_angle_atom_site_label_1
_geom_angle_atom_site_label_2
_geom_angle_atom_site_label_3
_geom_angle
C1 O2 C4 107.87(13)
C19 O4 C20 116.47(19)
O1 C1 O2 120.43(16)
O1 C1 C2 129.06(18)
O2 C1 C2 110.49(14)
C3 C2 C1 100.97(13)
C3 C2 C9 116.39(14)
C1 C2 C9 111.42(13)
C3 C2 C12 117.25(13)
C1 C2 C12 106.26(13)
C9 C2 C12 104.24(13)
C4 C3 C8 118.66(16)
C4 C3 C2 108.45(15)
C8 C3 C2 132.88(15)
C5 C4 C3 123.39(19)
C5 C4 O2 124.60(18)
C3 C4 O2 112.01(16)
C4 C5 C6 117.11(19)
C4 C5 H5 121.4
C6 C5 H5 121.4
C7 C6 C5 120.98(19)
C7 C6 H6 119.5
C5 C6 H6 119.5
C6 C7 C8 121.0(2)
C6 C7 H7 119.5
C8 C7 H7 119.5
C3 C8 C7 118.83(18)
C3 C8 H8 120.6
C7 C8 H8 120.6
C10 C9 C2 103.74(13)
C10 C9 H9A 111.0
C2 C9 H9A 111.0
C10 C9 H9B 111.0
C2 C9 H9B 111.0
H9A C9 H9B 109.0
C11 C10 C9 112.11(15)
C11 C10 H10 123.9
C9 C10 H10 123.9
C10 C11 C19 127.11(16)
C10 C11 C12 112.72(15)
C19 C11 C12 120.17(15)
C11 C12 C13 112.99(13)
C11 C12 C2 101.37(12)
C13 C12 C2 113.65(12)
C11 C12 H12 109.5
C13 C12 H12 109.5
C2 C12 H12 109.5
C14 C13 C18 116.36(14)
C14 C13 C12 120.22(14)
C18 C13 C12 123.42(14)
F1 C14 C15 118.22(15)
F1 C14 C13 118.12(14)
C15 C14 C13 123.66(16)
C16 C15 C14 118.36(16)
C16 C15 H15 120.8
C14 C15 H15 120.8
C17 C16 C15 120.18(15)
C17 C16 H16 119.9
C15 C16 H16 119.9
C16 C17 C18 120.09(16)
C16 C17 H17 120.0
C18 C17 H17 120.0
C13 C18 C17 121.35(16)
C13 C18 H18 119.3
C17 C18 H18 119.3
O3 C19 O4 123.72(17)
O3 C19 C11 124.23(18)
O4 C19 C11 112.05(17)
O4 C20 C21 107.0(3)
O4 C20 H20A 110.3
C21 C20 H20A 110.3
O4 C20 H20B 110.3
C21 C20 H20B 110.3
H20A C20 H20B 108.6
C20 C21 H21A 109.5
C20 C21 H21B 109.5
H21A C21 H21B 109.5
C20 C21 H21C 109.5
H21A C21 H21C 109.5
H21B C21 H21C 109.5

loop_
_geom_bond_atom_site_label_1
_geom_bond_atom_site_label_2
_geom_bond_distance
F1 C14 1.358(2)
O1 C1 1.192(2)
O2 C1 1.366(2)
O2 C4 1.397(2)
O3 C19 1.184(3)
O4 C19 1.330(3)
O4 C20 1.453(3)
C1 C2 1.525(2)
C2 C3 1.498(2)
C2 C9 1.539(3)
C2 C12 1.589(2)
C3 C4 1.376(2)
C3 C8 1.378(2)
C4 C5 1.371(3)
C5 C6 1.374(4)
C5 H5 0.9300
C6 C7 1.371(3)
C6 H6 0.9300
C7 C8 1.384(3)
C7 H7 0.9300
C8 H8 0.9300
C9 C10 1.491(3)
C9 H9A 0.9700
C9 H9B 0.9700
C10 C11 1.327(3)
C10 H10 0.9300
C11 C19 1.477(2)
C11 C12 1.505(2)
C12 C13 1.514(2)
C12 H12 0.9800
C13 C14 1.381(2)
C13 C18 1.382(2)
C14 C15 1.378(2)
C15 C16 1.375(3)
C15 H15 0.9300
C16 C17 1.371(3)
C16 H16 0.9300
C17 C18 1.391(2)
C17 H17 0.9300
C18 H18 0.9300
C20 C21 1.457(5)
C20 H20A 0.9700
C20 H20B 0.9700
C21 H21A 0.9600
C21 H21B 0.9600
C21 H21C 0.9600

loop_
_geom_torsion_atom_site_label_1
_geom_torsion_atom_site_label_2
_geom_torsion_atom_site_label_3
_geom_torsion_atom_site_label_4
_geom_torsion
C4 O2 C1 O1 177.84(16)
C4 O2 C1 C2 -3.97(19)
O1 C1 C2 C3 -177.32(18)
O2 C1 C2 C3 4.69(17)
O1 C1 C2 C9 -53.1(2)
O2 C1 C2 C9 128.92(15)
O1 C1 C2 C12 59.8(2)
O2 C1 C2 C12 -118.15(14)
C1 C2 C3 C4 -3.68(17)
C9 C2 C3 C4 -124.44(16)
C12 C2 C3 C4 111.19(16)
C1 C2 C3 C8 175.33(19)
C9 C2 C3 C8 54.6(2)
C12 C2 C3 C8 -69.8(3)
C8 C3 C4 C5 1.5(3)
C2 C3 C4 C5 -179.34(19)
C8 C3 C4 O2 -177.52(16)
C2 C3 C4 O2 1.7(2)
C1 O2 C4 C5 -177.52(19)
C1 O2 C4 C3 1.5(2)
C3 C4 C5 C6 -0.6(3)
O2 C4 C5 C6 178.32(19)
C4 C5 C6 C7 -0.3(4)
C5 C6 C7 C8 0.1(4)
C4 C3 C8 C7 -1.6(3)
C2 C3 C8 C7 179.51(18)
C6 C7 C8 C3 0.8(3)
C3 C2 C9 C10 -153.37(14)
C1 C2 C9 C10 91.61(15)
C12 C2 C9 C10 -22.58(16)
C2 C9 C10 C11 14.3(2)
C9 C10 C11 C19 -179.11(17)
C9 C10 C11 C12 1.2(2)
C10 C11 C12 C13 106.57(17)
C19 C11 C12 C13 -73.2(2)
C10 C11 C12 C2 -15.43(18)
C19 C11 C12 C2 164.83(16)
C3 C2 C12 C11 153.07(14)
C1 C2 C12 C11 -95.02(15)
C9 C2 C12 C11 22.79(15)
C3 C2 C12 C13 31.5(2)
C1 C2 C12 C13 143.45(14)
C9 C2 C12 C13 -98.75(15)
C11 C12 C13 C14 159.02(14)
C2 C12 C13 C14 -86.16(18)
C11 C12 C13 C18 -20.9(2)
C2 C12 C13 C18 93.90(17)
C18 C13 C14 F1 -178.73(13)
C12 C13 C14 F1 1.3(2)
C18 C13 C14 C15 0.9(2)
C12 C13 C14 C15 -179.09(14)
F1 C14 C15 C16 179.00(15)
C13 C14 C15 C16 -0.6(3)
C14 C15 C16 C17 -0.1(3)
C15 C16 C17 C18 0.4(3)
C14 C13 C18 C17 -0.5(2)
C12 C13 C18 C17 179.45(14)
C16 C17 C18 C13 -0.1(2)
C20 O4 C19 O3 -1.5(4)
C20 O4 C19 C11 178.9(2)
C10 C11 C19 O3 177.0(2)
C12 C11 C19 O3 -3.3(3)
C10 C11 C19 O4 -3.4(3)
C12 C11 C19 O4 176.32(16)
C19 O4 C20 C21 178.4(3)
